data_4517724
loop_
_publ_author_name
'Zheng, Aibin'
'Ren, Ming'
'Zhang, Yuyan'
'Cai, Yaohang'
'Zhang, Jing'
'Yuan, Yi'
'Lei, Ming'
'Wang, Peng'

_publ_section_title
;
 A Thioxanthenothioxanthene-based Hole Transporter with 2D Molecular
 Stacking for Efficient and Thermostable Perovskite Solar Cells
;
_journal_name_full 'ACS Materials Letters'
_journal_page_first 691
_journal_page_last 698
_journal_paper_doi 10.1021/acsmaterialslett.0c00134
_journal_year 2020
_chemical_formula_moiety 'C48 H36 N2 O4 S2'
_chemical_formula_sum 'C48 H36 N2 O4 S2'
_chemical_formula_weight 768.91
_space_group_crystal_system monoclinic
_space_group_IT_number 14
_space_group_name_Hall '-P 2ybc'
_space_group_name_H-M_alt 'P 1 21/c 1'
_atom_sites_solution_hydrogens geom
_audit_creation_method SHELXL-2016/6
_cell_angle_alpha 90
_cell_angle_beta 99.791(6)
_cell_angle_gamma 90
_cell_formula_units_Z 2
_cell_length_a 12.6824(13)
_cell_length_b 12.3741(12)
_cell_length_c 12.1031(13)
_cell_measurement_reflns_used 5008
_cell_measurement_temperature 298(2)
_cell_measurement_theta_max 68.22
_cell_measurement_theta_min 3.54
_cell_volume 1871.7(3)
_computing_structure_refinement 'SHELXL-2016/6 (Sheldrick, 2016)'
_computing_structure_solution 'SHELXT 2014/5 (Sheldrick, 2014)'
_diffrn_ambient_temperature 298(2)
_diffrn_measured_fraction_theta_full 0.976
_diffrn_measured_fraction_theta_max 0.975
_diffrn_measurement_device_type 'Bruker APEX-II CCD'
_diffrn_measurement_method '\f and \w scans'
_diffrn_radiation_type CuK\a
_diffrn_radiation_wavelength 1.54178
_diffrn_reflns_av_R_equivalents 0.0364
_diffrn_reflns_av_unetI/netI 0.0302
_diffrn_reflns_Laue_measured_fraction_full 0.976
_diffrn_reflns_Laue_measured_fraction_max 0.975
_diffrn_reflns_limit_h_max 15
_diffrn_reflns_limit_h_min -15
_diffrn_reflns_limit_k_max 14
_diffrn_reflns_limit_k_min -14
_diffrn_reflns_limit_l_max 14
_diffrn_reflns_limit_l_min -12
_diffrn_reflns_number 13535
_diffrn_reflns_point_group_measured_fraction_full 0.976
_diffrn_reflns_point_group_measured_fraction_max 0.975
_diffrn_reflns_theta_full 67.679
_diffrn_reflns_theta_max 68.319
_diffrn_reflns_theta_min 3.536
_exptl_absorpt_coefficient_mu 1.693
_exptl_crystal_colour red
_exptl_crystal_density_diffrn 1.364
_exptl_crystal_description block
_exptl_crystal_F_000 804
_exptl_crystal_size_max 0.200
_exptl_crystal_size_mid 0.200
_exptl_crystal_size_min 0.200
_exptl_transmission_factor_max 0.7531
_exptl_transmission_factor_min 0.6452
_refine_diff_density_max 1.280
_refine_diff_density_min -0.505
_refine_diff_density_rms 0.077
_refine_ls_extinction_method none
_refine_ls_goodness_of_fit_ref 1.081
_refine_ls_hydrogen_treatment constr
_refine_ls_matrix_type full
_refine_ls_number_parameters 255
_refine_ls_number_reflns 3346
_refine_ls_number_restraints 0
_refine_ls_restrained_S_all 1.081
_refine_ls_R_factor_all 0.1051
_refine_ls_R_factor_gt 0.0764
_refine_ls_shift/su_max 0.000
_refine_ls_shift/su_mean 0.000
_refine_ls_structure_factor_coef Fsqd
_refine_ls_weighting_details 'w=1/[\s^2^(Fo^2^)+(0.1572P)^2^+1.5554P] where P=(Fo^2^+2Fc^2^)/3'
_refine_ls_weighting_scheme calc
_refine_ls_wR_factor_gt 0.2182
_refine_ls_wR_factor_ref 0.2729
_reflns_Friedel_coverage 0.000
_reflns_number_gt 2461
_reflns_number_total 3346
_reflns_threshold_expression 'I > 2\s(I)'
_cod_data_source_file tz0c00134_si_003.cif
_cod_data_source_block ta_a
_cod_depositor_comments 'Adding full bibliography for 4517724--4517725.cif.'
_cod_original_sg_symbol_H-M 'P 21/c'
_cod_database_code 4517724
_shelx_shelxl_version_number 2016/6
_shelx_space_group_comment
;
The symmetry employed for this shelxl refinement is uniquely defined
by the following loop, which should always be used as a source of
symmetry information in preference to the above space-group names.
They are only intended as comments.
;
_shelx_estimated_absorpt_t_min 0.728
_shelx_estimated_absorpt_t_max 0.728

loop_
_space_group_symop_operation_xyz
'x, y, z'
'-x, y+1/2, -z+1/2'
'-x, -y, -z'
'x, -y-1/2, z-1/2'

loop_
_atom_site_label
_atom_site_type_symbol
_atom_site_fract_x
_atom_site_fract_y
_atom_site_fract_z
_atom_site_U_iso_or_equiv
_atom_site_adp_type
_atom_site_occupancy
_atom_site_site_symmetry_order
_atom_site_calc_flag
_atom_site_refinement_flags_posn
_atom_site_refinement_flags_adp
_atom_site_refinement_flags_occupancy
_atom_site_disorder_assembly
_atom_site_disorder_group
S1 S 1.01199(10) 0.27483(8) -0.06245(10) 0.0749(5) Uani 1 1 d . . . . .
C1 C 0.9693(3) 0.4702(3) 0.0368(3) 0.0446(8) Uani 1 1 d . . . . .
O1 O 0.4002(3) 0.2120(3) 0.0844(3) 0.0833(10) Uani 1 1 d . . . . .
N1 N 0.7341(3) 0.4521(3) 0.3250(3) 0.0564(8) Uani 1 1 d . . . . .
C4 C 0.8533(3) 0.3479(3) 0.1769(3) 0.0557(10) Uani 1 1 d . . . . .
H4 H 0.816922 0.307042 0.222851 0.067 Uiso 1 1 calc R U . . .
C3 C 0.9032(3) 0.2981(3) 0.1009(3) 0.0570(10) Uani 1 1 d . . . . .
H3 H 0.901046 0.223187 0.095443 0.068 Uiso 1 1 calc R U . . .
O2 O 0.8049(3) 0.5052(4) 0.7895(3) 0.0946(12) Uani 1 1 d . . . . .
C2 C 0.9586(3) 0.3583(3) 0.0296(3) 0.0518(9) Uani 1 1 d . . . . .
C6 C 0.9163(3) 0.5238(3) 0.1190(3) 0.0444(8) Uani 1 1 d . . . . .
C5 C 0.8560(3) 0.4619(3) 0.1871(3) 0.0469(8) Uani 1 1 d . . . . .
C7 C 0.9212(3) 0.6369(3) 0.1385(3) 0.0496(9) Uani 1 1 d . . . . .
C9 C 0.8083(3) 0.6243(3) 0.2790(3) 0.0573(10) Uani 1 1 d . . . . .
H9 H 0.772322 0.657964 0.330478 0.069 Uiso 1 1 calc R U . . .
C8 C 0.8707(3) 0.6858(3) 0.2181(3) 0.0549(9) Uani 1 1 d . . . . .
H8 H 0.878441 0.759684 0.230980 0.066 Uiso 1 1 calc R U . . .
C10 C 0.7996(3) 0.5155(3) 0.2636(3) 0.0520(9) Uani 1 1 d . . . . .
C11 C 0.7480(3) 0.4652(3) 0.4430(3) 0.0527(9) Uani 1 1 d . . . . .
C12 C 0.6629(3) 0.4594(4) 0.5020(4) 0.0665(12) Uani 1 1 d . . . . .
H12 H 0.593991 0.447956 0.463307 0.080 Uiso 1 1 calc R U . . .
C13 C 0.6798(4) 0.4706(4) 0.6176(4) 0.0700(12) Uani 1 1 d . . . . .
H13 H 0.622529 0.464684 0.656190 0.084 Uiso 1 1 calc R U . . .
C14 C 0.7818(4) 0.4904(4) 0.6758(4) 0.0637(11) Uani 1 1 d . . . . .
C15 C 0.8651(3) 0.4991(3) 0.6190(4) 0.0602(10) Uani 1 1 d . . . . .
H15 H 0.933207 0.514936 0.657633 0.072 Uiso 1 1 calc R U . . .
C16 C 0.8491(3) 0.4845(3) 0.5035(3) 0.0573(10) Uani 1 1 d . . . . .
H16 H 0.907276 0.487822 0.466148 0.069 Uiso 1 1 calc R U . . .
C17 C 0.7249(5) 0.5006(8) 0.8510(5) 0.134(3) Uani 1 1 d . . . . .
H17A H 0.667764 0.547728 0.818603 0.201 Uiso 1 1 calc R U . . .
H17B H 0.751652 0.523029 0.926482 0.201 Uiso 1 1 calc R U . . .
H17C H 0.698680 0.427865 0.851324 0.201 Uiso 1 1 calc R U . . .
C18 C 0.6463(3) 0.3951(3) 0.2643(3) 0.0537(9) Uani 1 1 d . . . . .
C19 C 0.5984(3) 0.4283(3) 0.1595(4) 0.0608(10) Uani 1 1 d . . . . .
H19 H 0.620619 0.492701 0.131219 0.073 Uiso 1 1 calc R U . . .
C20 C 0.5176(3) 0.3686(4) 0.0940(4) 0.0677(11) Uani 1 1 d . . . . .
H20 H 0.488966 0.390683 0.021631 0.081 Uiso 1 1 calc R U . . .
C21 C 0.4810(3) 0.2762(3) 0.1388(4) 0.0619(11) Uani 1 1 d . . . . .
C22 C 0.5276(4) 0.2416(4) 0.2443(4) 0.0673(12) Uani 1 1 d . . . . .
H22 H 0.503450 0.178640 0.273650 0.081 Uiso 1 1 calc R U . . .
C23 C 0.6094(3) 0.2997(4) 0.3062(3) 0.0637(11) Uani 1 1 d . . . . .
H23 H 0.640539 0.275188 0.376923 0.076 Uiso 1 1 calc R U . . .
C24 C 0.3456(4) 0.2458(5) -0.0219(4) 0.0853(15) Uani 1 1 d . . . . .
H24A H 0.395268 0.250224 -0.073397 0.128 Uiso 1 1 calc R U . . .
H24B H 0.314001 0.315428 -0.015138 0.128 Uiso 1 1 calc R U . . .
H24C H 0.290492 0.194496 -0.049344 0.128 Uiso 1 1 calc R U . . .

loop_
_atom_site_aniso_label
_atom_site_aniso_U_11
_atom_site_aniso_U_22
_atom_site_aniso_U_33
_atom_site_aniso_U_23
_atom_site_aniso_U_13
_atom_site_aniso_U_12
S1 0.1111(10) 0.0423(6) 0.0873(9) -0.0080(5) 0.0624(8) -0.0096(5)
C1 0.0479(18) 0.0460(19) 0.0427(19) -0.0009(14) 0.0160(16) -0.0030(14)
O1 0.080(2) 0.089(2) 0.078(2) -0.0007(18) 0.0078(18) -0.0365(18)
N1 0.0551(18) 0.071(2) 0.0475(18) -0.0034(15) 0.0207(14) -0.0159(15)
C4 0.060(2) 0.051(2) 0.062(2) 0.0046(17) 0.0279(19) -0.0057(16)
C3 0.067(2) 0.0440(19) 0.065(3) 0.0021(17) 0.027(2) -0.0060(16)
O2 0.086(2) 0.145(4) 0.0514(19) -0.011(2) 0.0095(17) -0.006(2)
C2 0.060(2) 0.0448(19) 0.056(2) 0.0008(16) 0.0249(18) -0.0024(15)
C6 0.0430(18) 0.0480(18) 0.0444(19) -0.0022(15) 0.0135(15) -0.0034(14)
C5 0.0482(19) 0.0499(19) 0.046(2) -0.0019(15) 0.0166(16) -0.0035(14)
C7 0.052(2) 0.0489(19) 0.051(2) -0.0028(16) 0.0180(16) -0.0030(15)
C9 0.060(2) 0.063(2) 0.054(2) -0.0106(18) 0.0239(18) -0.0030(17)
C8 0.058(2) 0.054(2) 0.056(2) -0.0080(18) 0.0203(18) -0.0036(17)
C10 0.051(2) 0.061(2) 0.048(2) -0.0025(17) 0.0211(17) -0.0061(16)
C11 0.055(2) 0.055(2) 0.052(2) -0.0017(16) 0.0214(18) -0.0036(16)
C12 0.056(2) 0.092(3) 0.056(2) -0.006(2) 0.0224(19) -0.009(2)
C13 0.064(3) 0.094(3) 0.058(3) -0.002(2) 0.028(2) -0.006(2)
C14 0.068(3) 0.069(3) 0.054(2) -0.005(2) 0.009(2) 0.001(2)
C15 0.051(2) 0.068(2) 0.060(2) 0.003(2) 0.0070(18) 0.0018(17)
C16 0.046(2) 0.066(2) 0.062(2) 0.0045(19) 0.0136(18) -0.0016(17)
C17 0.089(4) 0.253(10) 0.064(3) -0.033(5) 0.024(3) 0.008(5)
C18 0.052(2) 0.062(2) 0.052(2) -0.0020(17) 0.0209(17) -0.0078(16)
C19 0.056(2) 0.061(2) 0.066(3) 0.007(2) 0.0123(19) -0.0083(18)
C20 0.060(2) 0.072(3) 0.070(3) 0.010(2) 0.009(2) -0.011(2)
C21 0.056(2) 0.067(2) 0.066(3) -0.008(2) 0.020(2) -0.0155(18)
C22 0.080(3) 0.069(3) 0.058(3) 0.000(2) 0.024(2) -0.019(2)
C23 0.074(3) 0.068(2) 0.051(2) 0.0031(19) 0.018(2) -0.016(2)
C24 0.081(3) 0.099(4) 0.072(3) -0.004(3) 0.000(3) -0.027(3)

loop_
_atom_type_symbol
_atom_type_description
_atom_type_scat_dispersion_real
_atom_type_scat_dispersion_imag
_atom_type_scat_source
C C 0.0181 0.0091 'International Tables Vol C Tables 4.2.6.8 and 6.1.1.4'
H H 0.0000 0.0000 'International Tables Vol C Tables 4.2.6.8 and 6.1.1.4'
N N 0.0311 0.0180 'International Tables Vol C Tables 4.2.6.8 and 6.1.1.4'
O O 0.0492 0.0322 'International Tables Vol C Tables 4.2.6.8 and 6.1.1.4'
S S 0.3331 0.5567 'International Tables Vol C Tables 4.2.6.8 and 6.1.1.4'

loop_
_geom_angle_atom_site_label_1
_geom_angle_atom_site_label_2
_geom_angle_atom_site_label_3
_geom_angle
_geom_angle_site_symmetry_1
_geom_angle_site_symmetry_3
_geom_angle_publ_flag
C2 S1 C7 104.13(18) . 3_765 ?
C2 C1 C6 116.5(3) . . ?
C2 C1 C1 121.0(4) . 3_765 ?
C6 C1 C1 122.6(4) . 3_765 ?
C21 O1 C24 118.3(4) . . ?
C18 N1 C11 122.1(3) . . ?
C18 N1 C10 118.5(3) . . ?
C11 N1 C10 118.3(3) . . ?
C3 C4 C5 120.4(3) . . ?
C3 C4 H4 119.8 . . ?
C5 C4 H4 119.8 . . ?
C4 C3 C2 121.0(3) . . ?
C4 C3 H3 119.5 . . ?
C2 C3 H3 119.5 . . ?
C17 O2 C14 119.5(4) . . ?
C1 C2 C3 122.5(3) . . ?
C1 C2 S1 125.9(3) . . ?
C3 C2 S1 111.5(3) . . ?
C7 C6 C5 116.3(3) . . ?
C7 C6 C1 123.5(3) . . ?
C5 C6 C1 120.2(3) . . ?
C4 C5 C10 120.9(3) . . ?
C4 C5 C6 119.2(3) . . ?
C10 C5 C6 119.9(3) . . ?
C8 C7 C6 122.3(3) . . ?
C8 C7 S1 114.8(3) . 3_765 ?
C6 C7 S1 122.9(3) . 3_765 ?
C10 C9 C8 120.4(3) . . ?
C10 C9 H9 119.8 . . ?
C8 C9 H9 119.8 . . ?
C7 C8 C9 120.1(3) . . ?
C7 C8 H8 120.0 . . ?
C9 C8 H8 120.0 . . ?
C9 C10 C5 120.8(3) . . ?
C9 C10 N1 120.6(3) . . ?
C5 C10 N1 118.6(3) . . ?
C16 C11 C12 117.8(4) . . ?
C16 C11 N1 119.8(3) . . ?
C12 C11 N1 122.4(4) . . ?
C13 C12 C11 120.8(4) . . ?
C13 C12 H12 119.6 . . ?
C11 C12 H12 119.6 . . ?
C12 C13 C14 120.0(4) . . ?
C12 C13 H13 120.0 . . ?
C14 C13 H13 120.0 . . ?
C15 C14 O2 116.5(4) . . ?
C15 C14 C13 119.7(4) . . ?
O2 C14 C13 123.8(4) . . ?
C14 C15 C16 120.3(4) . . ?
C14 C15 H15 119.8 . . ?
C16 C15 H15 119.8 . . ?
C11 C16 C15 121.2(4) . . ?
C11 C16 H16 119.4 . . ?
C15 C16 H16 119.4 . . ?
O2 C17 H17A 109.5 . . ?
O2 C17 H17B 109.5 . . ?
H17A C17 H17B 109.5 . . ?
O2 C17 H17C 109.5 . . ?
H17A C17 H17C 109.5 . . ?
H17B C17 H17C 109.5 . . ?
C19 C18 C23 117.8(4) . . ?
C19 C18 N1 121.0(3) . . ?
C23 C18 N1 121.1(4) . . ?
C18 C19 C20 122.2(4) . . ?
C18 C19 H19 118.9 . . ?
C20 C19 H19 118.9 . . ?
C21 C20 C19 118.6(4) . . ?
C21 C20 H20 120.7 . . ?
C19 C20 H20 120.7 . . ?
O1 C21 C20 124.4(4) . . ?
O1 C21 C22 115.5(4) . . ?
C20 C21 C22 120.1(4) . . ?
C23 C22 C21 120.5(4) . . ?
C23 C22 H22 119.8 . . ?
C21 C22 H22 119.8 . . ?
C22 C23 C18 120.8(4) . . ?
C22 C23 H23 119.6 . . ?
C18 C23 H23 119.6 . . ?
O1 C24 H24A 109.5 . . ?
O1 C24 H24B 109.5 . . ?
H24A C24 H24B 109.5 . . ?
O1 C24 H24C 109.5 . . ?
H24A C24 H24C 109.5 . . ?
H24B C24 H24C 109.5 . . ?

loop_
_geom_bond_atom_site_label_1
_geom_bond_atom_site_label_2
_geom_bond_distance
_geom_bond_site_symmetry_2
_geom_bond_publ_flag
S1 C2 1.738(4) . ?
S1 C7 1.739(4) 3_765 ?
C1 C2 1.393(5) . ?
C1 C6 1.451(4) . ?
C1 C1 1.477(6) 3_765 ?
O1 C21 1.373(5) . ?
O1 C24 1.417(6) . ?
N1 C18 1.414(5) . ?
N1 C11 1.419(5) . ?
N1 C10 1.438(4) . ?
C4 C3 1.350(5) . ?
C4 C5 1.415(5) . ?
C4 H4 0.9300 . ?
C3 C2 1.414(5) . ?
C3 H3 0.9300 . ?
O2 C17 1.358(6) . ?
O2 C14 1.369(5) . ?
C6 C7 1.419(5) . ?
C6 C5 1.437(4) . ?
C5 C10 1.427(5) . ?
C7 C8 1.383(5) . ?
C9 C10 1.361(5) . ?
C9 C8 1.396(5) . ?
C9 H9 0.9300 . ?
C8 H8 0.9300 . ?
C11 C16 1.384(6) . ?
C11 C12 1.393(5) . ?
C12 C13 1.386(6) . ?
C12 H12 0.9300 . ?
C13 C14 1.387(6) . ?
C13 H13 0.9300 . ?
C14 C15 1.359(6) . ?
C15 C16 1.390(6) . ?
C15 H15 0.9300 . ?
C16 H16 0.9300 . ?
C17 H17A 0.9600 . ?
C17 H17B 0.9600 . ?
C17 H17C 0.9600 . ?
C18 C19 1.373(6) . ?
C18 C23 1.396(5) . ?
C19 C20 1.396(6) . ?
C19 H19 0.9300 . ?
C20 C21 1.379(6) . ?
C20 H20 0.9300 . ?
C21 C22 1.380(7) . ?
C22 C23 1.375(6) . ?
C22 H22 0.9300 . ?
C23 H23 0.9300 . ?
C24 H24A 0.9600 . ?
C24 H24B 0.9600 . ?
C24 H24C 0.9600 . ?

loop_
_geom_torsion_atom_site_label_1
_geom_torsion_atom_site_label_2
_geom_torsion_atom_site_label_3
_geom_torsion_atom_site_label_4
_geom_torsion
_geom_torsion_site_symmetry_1
_geom_torsion_site_symmetry_2
_geom_torsion_site_symmetry_3
_geom_torsion_site_symmetry_4
_geom_torsion_publ_flag
C5 C4 C3 C2 -0.3(6) . . . . ?
C6 C1 C2 C3 -2.5(6) . . . . ?
C1 C1 C2 C3 178.0(4) 3_765 . . . ?
C6 C1 C2 S1 179.0(3) . . . . ?
C1 C1 C2 S1 -0.4(7) 3_765 . . . ?
C4 C3 C2 C1 3.0(6) . . . . ?
C4 C3 C2 S1 -178.3(3) . . . . ?
C7 S1 C2 C1 0.2(4) 3_765 . . . ?
C7 S1 C2 C3 -178.4(3) 3_765 . . . ?
C2 C1 C6 C7 178.6(4) . . . . ?
C1 C1 C6 C7 -2.0(7) 3_765 . . . ?
C2 C1 C6 C5 -0.5(5) . . . . ?
C1 C1 C6 C5 178.9(4) 3_765 . . . ?
C3 C4 C5 C10 177.2(4) . . . . ?
C3 C4 C5 C6 -2.6(6) . . . . ?
C7 C6 C5 C4 -176.1(4) . . . . ?
C1 C6 C5 C4 3.0(5) . . . . ?
C7 C6 C5 C10 4.0(5) . . . . ?
C1 C6 C5 C10 -176.8(3) . . . . ?
C5 C6 C7 C8 -0.3(6) . . . . ?
C1 C6 C7 C8 -179.4(4) . . . . ?
C5 C6 C7 S1 -178.7(3) . . . 3_765 ?
C1 C6 C7 S1 2.2(5) . . . 3_765 ?
C6 C7 C8 C9 -3.0(6) . . . . ?
S1 C7 C8 C9 175.5(3) 3_765 . . . ?
C10 C9 C8 C7 2.4(6) . . . . ?
C8 C9 C10 C5 1.5(6) . . . . ?
C8 C9 C10 N1 -179.1(4) . . . . ?
C4 C5 C10 C9 175.4(4) . . . . ?
C6 C5 C10 C9 -4.7(6) . . . . ?
C4 C5 C10 N1 -4.1(6) . . . . ?
C6 C5 C10 N1 175.8(3) . . . . ?
C18 N1 C10 C9 118.4(4) . . . . ?
C11 N1 C10 C9 -50.2(5) . . . . ?
C18 N1 C10 C5 -62.1(5) . . . . ?
C11 N1 C10 C5 129.3(4) . . . . ?
C18 N1 C11 C16 156.3(4) . . . . ?
C10 N1 C11 C16 -35.5(5) . . . . ?
C18 N1 C11 C12 -23.7(6) . . . . ?
C10 N1 C11 C12 144.4(4) . . . . ?
C16 C11 C12 C13 -1.3(7) . . . . ?
N1 C11 C12 C13 178.8(4) . . . . ?
C11 C12 C13 C14 1.6(7) . . . . ?
C17 O2 C14 C15 178.2(6) . . . . ?
C17 O2 C14 C13 0.0(9) . . . . ?
C12 C13 C14 C15 0.1(7) . . . . ?
C12 C13 C14 O2 178.2(4) . . . . ?
O2 C14 C15 C16 179.5(4) . . . . ?
C13 C14 C15 C16 -2.2(7) . . . . ?
C12 C11 C16 C15 -0.8(6) . . . . ?
N1 C11 C16 C15 179.1(4) . . . . ?
C14 C15 C16 C11 2.6(7) . . . . ?
C11 N1 C18 C19 143.3(4) . . . . ?
C10 N1 C18 C19 -24.8(5) . . . . ?
C11 N1 C18 C23 -40.4(6) . . . . ?
C10 N1 C18 C23 151.5(4) . . . . ?
C23 C18 C19 C20 -1.8(6) . . . . ?
N1 C18 C19 C20 174.6(4) . . . . ?
C18 C19 C20 C21 3.5(7) . . . . ?
C24 O1 C21 C20 -4.2(7) . . . . ?
C24 O1 C21 C22 177.0(4) . . . . ?
C19 C20 C21 O1 178.2(4) . . . . ?
C19 C20 C21 C22 -3.0(7) . . . . ?
O1 C21 C22 C23 179.9(4) . . . . ?
C20 C21 C22 C23 1.1(7) . . . . ?
C21 C22 C23 C18 0.6(7) . . . . ?
C19 C18 C23 C22 -0.2(6) . . . . ?
N1 C18 C23 C22 -176.6(4) . . . . ?
